data_2229066
loop_
_publ_author_name
'Akkurt, Mehmet'
'Jarrahpour, Aliasghar'
'Sharghi, Hashem'
'Badrabady, Seid Ali Torabi'
'B\"uy\"ukg\"ung\"or, Orhan'

_publ_section_title
;
 (3<i>R</i>*,4<i>R</i>*)-1-(4-Chlorophenyl)-4-[2-hydroxy-3-(morpholinomethyl)phenyl]-3-phenoxyazetidin-2-one
;
_journal_coeditor_code HB5782
_journal_issue 2
_journal_name_full 'Acta Crystallographica Section E'
_journal_page_first o325
_journal_paper_doi 10.1107/S1600536811000675
_journal_volume 67
_journal_year 2011
_chemical_formula_iupac 'C26 H25 Cl N2 O4'
_chemical_formula_moiety 'C26 H25 Cl N2 O4'
_chemical_formula_sum 'C26 H25 Cl N2 O4'
_chemical_formula_weight 464.93
_chemical_name_systematic
;
(3<i>R</i>*,4<i>R</i>*)-1-(4-Chlorophenyl)-4-[2-hydroxy-3-
(morpholinomethyl)phenyl]-3-phenoxyazetidin-2-one
;
_space_group_IT_number 15
_symmetry_cell_setting monoclinic
_symmetry_space_group_name_Hall '-C 2yc'
_symmetry_space_group_name_H-M 'C 1 2/c 1'
_atom_sites_solution_hydrogens geom
_atom_sites_solution_primary direct
_atom_sites_solution_secondary difmap
_cell_angle_alpha 90
_cell_angle_beta 123.043(4)
_cell_angle_gamma 90
_cell_formula_units_Z 8
_cell_length_a 29.6418(18)
_cell_length_b 6.7166(3)
_cell_length_c 28.5708(15)
_cell_measurement_reflns_used 9239
_cell_measurement_temperature 296
_cell_measurement_theta_max 26.61
_cell_measurement_theta_min 1.37
_cell_volume 4768.2(5)
_computing_cell_refinement 'X-AREA (Stoe & Cie, 2002)'
_computing_data_collection 'X-AREA (Stoe & Cie, 2002)'
_computing_data_reduction 'X-RED32 (Stoe & Cie, 2002)'
_computing_molecular_graphics 'ORTEP-3 (Farrugia, 1997)'
_computing_publication_material 'WinGX (Farrugia, 1999)'
_computing_structure_refinement 'SHELXL97 (Sheldrick, 2008)'
_computing_structure_solution 'SIR97 (Altomare <i>et al.</i>, 1999)'
_diffrn_ambient_temperature 296
_diffrn_detector_area_resol_mean 6.67
_diffrn_measured_fraction_theta_full 0.980
_diffrn_measured_fraction_theta_max 0.980
_diffrn_measurement_device '2-circle goniometer'
_diffrn_measurement_device_type 'Stoe IPDS 2'
_diffrn_measurement_method \w
_diffrn_radiation_monochromator 'plane graphite'
_diffrn_radiation_type 'Mo K\a'
_diffrn_radiation_wavelength 0.71073
_diffrn_reflns_av_R_equivalents 0.1589
_diffrn_reflns_av_sigmaI/netI 0.1379
_diffrn_reflns_limit_h_max 36
_diffrn_reflns_limit_h_min -36
_diffrn_reflns_limit_k_max 7
_diffrn_reflns_limit_k_min -8
_diffrn_reflns_limit_l_max 32
_diffrn_reflns_limit_l_min -34
_diffrn_reflns_number 16824
_diffrn_reflns_reduction_process
;
;
_diffrn_reflns_theta_full 26.22
_diffrn_reflns_theta_max 26.22
_diffrn_reflns_theta_min 1.59
_exptl_absorpt_coefficient_mu 0.195
_exptl_absorpt_correction_T_max 0.992
_exptl_absorpt_correction_T_min 0.904
_exptl_absorpt_correction_type integration
_exptl_absorpt_process_details '(X-RED32; Stoe & Cie, 2002)'
_exptl_crystal_colour colourless
_exptl_crystal_density_diffrn 1.295
_exptl_crystal_density_method 'Not Measured'
_exptl_crystal_description needle
_exptl_crystal_F_000 1952
_exptl_crystal_size_max 0.53
_exptl_crystal_size_mid 0.23
_exptl_crystal_size_min 0.04
_refine_diff_density_max 0.148
_refine_diff_density_min -0.153
_refine_ls_extinction_method none
_refine_ls_goodness_of_fit_ref 1.001
_refine_ls_hydrogen_treatment mixed
_refine_ls_matrix_type full
_refine_ls_number_parameters 302
_refine_ls_number_reflns 4707
_refine_ls_number_restraints 1
_refine_ls_restrained_S_all 1.001
_refine_ls_R_factor_all 0.2278
_refine_ls_R_factor_gt 0.0870
_refine_ls_shift/su_max 0.000
_refine_ls_shift/su_mean 0.000
_refine_ls_structure_factor_coef Fsqd
_refine_ls_weighting_details 'calc w=1/[\s^2^(Fo^2^)+(0.0198P)^2^] where P=(Fo^2^+2Fc^2^)/3'
_refine_ls_weighting_scheme calc
_refine_ls_wR_factor_gt 0.0984
_refine_ls_wR_factor_ref 0.1304
_reflns_number_gt 1712
_reflns_number_total 4707
_reflns_threshold_expression I>2\s(I)
_cod_data_source_file hb5782.cif
_cod_data_source_block I
_cod_original_sg_symbol_H-M 'C 2/c'
_cod_database_code 2229066
_cod_database_fobs_code 2229066

loop_
_symmetry_equiv_pos_site_id
_symmetry_equiv_pos_as_xyz
1 x,y,z
2 -x,y,1/2-z
3 -x,-y,-z
4 x,-y,1/2+z
5 1/2+x,1/2+y,z
6 1/2-x,1/2+y,1/2-z
7 1/2-x,1/2-y,-z
8 1/2+x,1/2-y,1/2+z

loop_
_atom_site_aniso_label
_atom_site_aniso_U_11
_atom_site_aniso_U_22
_atom_site_aniso_U_33
_atom_site_aniso_U_12
_atom_site_aniso_U_13
_atom_site_aniso_U_23
Cl1 0.1695(18) 0.1205(13) 0.0933(13) 0.0114(11) 0.0819(13) -0.0060(10)
O1 0.100(3) 0.0508(19) 0.086(3) -0.0019(17) 0.067(2) 0.0026(17)
O2 0.115(3) 0.070(2) 0.091(3) 0.038(2) 0.056(2) 0.023(2)
O3 0.089(3) 0.0445(18) 0.106(3) -0.0007(17) 0.070(2) 0.0045(17)
O4 0.208(5) 0.098(3) 0.168(5) -0.024(3) 0.150(5) 0.006(3)
N1 0.061(3) 0.050(2) 0.059(3) 0.0081(19) 0.033(2) 0.006(2)
N2 0.103(4) 0.060(3) 0.113(4) -0.023(3) 0.083(3) -0.021(3)
C1 0.067(4) 0.059(3) 0.084(4) -0.003(2) 0.052(3) 0.001(3)
C2 0.088(4) 0.060(3) 0.092(4) 0.001(3) 0.062(4) 0.007(3)
C3 0.105(5) 0.058(3) 0.124(5) 0.003(3) 0.083(4) 0.003(3)
C4 0.118(5) 0.076(4) 0.140(6) -0.001(4) 0.098(5) -0.017(4)
C5 0.145(6) 0.089(4) 0.126(6) -0.001(4) 0.107(5) -0.003(4)
C6 0.117(5) 0.062(3) 0.107(5) -0.003(3) 0.086(4) 0.003(3)
C7 0.074(4) 0.051(3) 0.067(4) -0.001(2) 0.049(3) 0.003(2)
C8 0.060(3) 0.044(3) 0.064(3) -0.005(2) 0.036(3) 0.002(2)
C9 0.066(4) 0.058(3) 0.072(4) 0.004(3) 0.041(3) 0.010(3)
C10 0.056(3) 0.057(3) 0.062(3) -0.002(2) 0.029(3) 0.005(3)
C11 0.083(4) 0.048(3) 0.067(4) -0.001(3) 0.032(3) 0.000(3)
C12 0.090(4) 0.063(3) 0.072(4) 0.008(3) 0.040(4) -0.009(3)
C13 0.091(4) 0.089(4) 0.060(4) 0.002(3) 0.042(4) -0.004(3)
C14 0.084(4) 0.077(4) 0.069(4) 0.011(3) 0.041(3) 0.015(3)
C15 0.073(4) 0.064(3) 0.070(4) 0.014(3) 0.042(3) 0.005(3)
C16 0.063(3) 0.041(2) 0.060(3) 0.001(2) 0.034(3) -0.001(2)
C17 0.063(3) 0.046(3) 0.065(3) 0.007(2) 0.035(3) -0.002(2)
C18 0.057(4) 0.073(3) 0.074(4) -0.001(3) 0.037(3) -0.009(3)
C19 0.067(4) 0.081(4) 0.069(4) 0.019(3) 0.026(3) -0.009(3)
C20 0.079(4) 0.063(3) 0.069(4) 0.017(3) 0.027(3) 0.011(3)
C21 0.066(4) 0.053(3) 0.065(3) 0.007(3) 0.028(3) 0.008(2)
C22 0.084(5) 0.093(4) 0.118(5) -0.009(4) 0.066(4) -0.010(4)
C23 0.165(7) 0.083(4) 0.173(7) -0.048(5) 0.137(6) -0.041(5)
C24 0.250(10) 0.069(4) 0.208(10) -0.038(5) 0.185(9) -0.017(5)
C25 0.139(6) 0.100(5) 0.124(6) -0.009(4) 0.091(5) 0.015(4)
C26 0.108(5) 0.068(3) 0.115(5) -0.014(3) 0.078(4) -0.012(4)

loop_
_atom_site_type_symbol
_atom_site_label
_atom_site_fract_x
_atom_site_fract_y
_atom_site_fract_z
_atom_site_U_iso_or_equiv
_atom_site_thermal_displace_type
_atom_site_calc_flag
_atom_site_refinement_flags
_atom_site_occupancy
Cl Cl1 0.55205(8) -0.0943(3) -0.11446(7) 0.1225(9) Uani . . 1.000
O O1 0.58355(13) 0.2225(4) 0.21000(14) 0.0705(15) Uani . . 1.000
O O2 0.53938(15) 0.4640(5) 0.09015(15) 0.0921(16) Uani . . 1.000
O O3 0.67681(14) 0.3208(4) 0.13843(16) 0.0711(15) Uani . . 1.000
O O4 0.7152(2) 0.5197(7) 0.0038(2) 0.133(3) Uani . . 1.000
N N1 0.57506(14) 0.1426(5) 0.09621(17) 0.0565(16) Uani . . 1.000
N N2 0.74627(19) 0.3438(6) 0.1079(2) 0.080(2) Uani . . 1.000
C C1 0.58006(18) 0.3860(7) 0.2379(2) 0.064(2) Uani . . 1.000
C C2 0.57298(19) 0.5775(7) 0.2178(2) 0.073(2) Uani . . 1.000
C C3 0.5692(2) 0.7320(7) 0.2476(3) 0.085(3) Uani . . 1.000
C C4 0.5719(2) 0.6941(8) 0.2963(3) 0.097(3) Uani . . 1.000
C C5 0.5791(2) 0.5024(9) 0.3163(3) 0.103(3) Uani . . 1.000
C C6 0.5825(2) 0.3474(7) 0.2858(2) 0.082(3) Uani . . 1.000
C C7 0.60357(19) 0.2554(6) 0.1756(2) 0.059(2) Uani . . 1.000
C C8 0.61155(18) 0.0579(6) 0.15272(19) 0.0549(17) Uani . . 1.000
C C9 0.5657(2) 0.3163(7) 0.1150(2) 0.064(2) Uani . . 1.000
C C10 0.56823(18) 0.0872(7) 0.0456(2) 0.0600(17) Uani . . 1.000
C C11 0.58087(19) -0.1071(6) 0.0384(2) 0.071(2) Uani . . 1.000
C C12 0.5758(2) -0.1594(7) -0.0105(2) 0.077(2) Uani . . 1.000
C C13 0.5587(2) -0.0228(9) -0.0526(2) 0.080(2) Uani . . 1.000
C C14 0.5446(2) 0.1665(8) -0.0465(2) 0.077(2) Uani . . 1.000
C C15 0.54974(18) 0.2211(7) 0.0022(2) 0.067(2) Uani . . 1.000
C C16 0.66644(18) 0.0030(6) 0.16733(18) 0.0544(16) Uani . . 1.000
C C17 0.69762(19) 0.1335(6) 0.15820(19) 0.0580(17) Uani . . 1.000
C C18 0.7471(2) 0.0758(8) 0.1678(2) 0.067(2) Uani . . 1.000
C C19 0.7664(2) -0.1138(8) 0.1899(2) 0.078(2) Uani . . 1.000
C C20 0.7373(2) -0.2423(8) 0.2011(2) 0.077(2) Uani . . 1.000
C C21 0.6879(2) -0.1842(6) 0.18915(19) 0.0653(19) Uani . . 1.000
C C22 0.7803(2) 0.2180(8) 0.1572(3) 0.093(3) Uani . . 1.000
C C23 0.7780(3) 0.5021(9) 0.1032(3) 0.117(4) Uani . . 1.000
C C24 0.7411(4) 0.6337(10) 0.0543(4) 0.145(5) Uani . . 1.000
C C25 0.6841(2) 0.3629(9) 0.0067(3) 0.111(3) Uani . . 1.000
C C26 0.7192(2) 0.2287(7) 0.0555(2) 0.088(3) Uani . . 1.000
H H2 0.57070 0.60280 0.18450 0.0890 Uiso calc R 1.000
H H3 0.56490 0.86200 0.23460 0.1020 Uiso calc R 1.000
H H3A 0.6940(18) 0.370(7) 0.125(2) 0.093(19) Uiso . . 1.000
H H4 0.56880 0.79830 0.31580 0.1160 Uiso calc R 1.000
H H5 0.58170 0.47660 0.34970 0.1240 Uiso calc R 1.000
H H6 0.58640 0.21700 0.29830 0.0990 Uiso calc R 1.000
H H7 0.63640 0.33630 0.19450 0.0700 Uiso calc R 1.000
H H8 0.59450 -0.05380 0.15940 0.0650 Uiso calc R 1.000
H H11 0.59270 -0.20010 0.06690 0.0840 Uiso calc R 1.000
H H12 0.58390 -0.28860 -0.01530 0.0920 Uiso calc R 1.000
H H14 0.53160 0.25730 -0.07570 0.0920 Uiso calc R 1.000
H H15 0.54070 0.34970 0.00620 0.0810 Uiso calc R 1.000
H H19 0.79970 -0.15400 0.19720 0.0940 Uiso calc R 1.000
H H20 0.75100 -0.36680 0.21670 0.0920 Uiso calc R 1.000
H H21 0.66790 -0.27270 0.19580 0.0780 Uiso calc R 1.000
H H22A 0.80150 0.30230 0.18970 0.1110 Uiso calc R 1.000
H H22B 0.80490 0.14230 0.15170 0.1110 Uiso calc R 1.000
H H23A 0.80490 0.44350 0.09800 0.1410 Uiso calc R 1.000
H H23B 0.79640 0.58040 0.13720 0.1410 Uiso calc R 1.000
H H24A 0.71410 0.69200 0.05950 0.1730 Uiso calc R 1.000
H H24B 0.76160 0.74110 0.05180 0.1730 Uiso calc R 1.000
H H25A 0.66690 0.28600 -0.02760 0.1340 Uiso calc R 1.000
H H25B 0.65610 0.41960 0.01050 0.1340 Uiso calc R 1.000
H H26A 0.69750 0.12460 0.05720 0.1060 Uiso calc R 1.000
H H26B 0.74600 0.16630 0.05070 0.1060 Uiso calc R 1.000

loop_
_atom_type_symbol
_atom_type_description
_atom_type_scat_dispersion_real
_atom_type_scat_dispersion_imag
_atom_type_scat_source
C C 0.0033 0.0016 ' International Tables Vol C Tables 4.2.6.8 and 6.1.1.4'
H H 0.0000 0.0000 ' International Tables Vol C Tables 4.2.6.8 and 6.1.1.4'
Cl Cl 0.1484 0.1585 ' International Tables Vol C Tables 4.2.6.8 and 6.1.1.4'
N N 0.0061 0.0033 ' International Tables Vol C Tables 4.2.6.8 and 6.1.1.4'
O O 0.0106 0.0060 ' International Tables Vol C Tables 4.2.6.8 and 6.1.1.4'

loop_
_exptl_crystal_face_index_h
_exptl_crystal_face_index_k
_exptl_crystal_face_index_l
_exptl_crystal_face_perp_dist
0 0 1 0.0650
-6 4 3 0.2470
-1 -4 3 0.2510
-1 0 2 0.0560
-4 0 3 0.0320
-3 0 1 0.0300
-7 0 -3 0.0290
1 0 -1 0.0150
4 0 -1 0.0340

loop_
_geom_angle_atom_site_label_1
_geom_angle_atom_site_label_2
_geom_angle_atom_site_label_3
_geom_angle_site_symmetry_1
_geom_angle_site_symmetry_2
_geom_angle_site_symmetry_3
_geom_angle
_geom_angle_publ_flag
C1 O1 C7 . . . 117.7(4) no
C24 O4 C25 . . . 110.1(6) no
C17 O3 H3A . . . 107(3) no
C8 N1 C9 . . . 94.8(4) no
C9 N1 C10 . . . 133.2(4) no
C8 N1 C10 . . . 129.3(4) no
C22 N2 C23 . . . 111.3(5) no
C23 N2 C26 . . . 107.9(5) no
C22 N2 C26 . . . 112.4(4) no
O1 C1 C6 . . . 116.6(4) no
C2 C1 C6 . . . 120.8(5) no
O1 C1 C2 . . . 122.6(5) no
C1 C2 C3 . . . 119.2(5) no
C2 C3 C4 . . . 120.3(5) no
C3 C4 C5 . . . 120.3(6) no
C4 C5 C6 . . . 119.1(6) no
C1 C6 C5 . . . 120.4(5) no
O1 C7 C8 . . . 112.1(4) no
O1 C7 C9 . . . 120.3(5) no
C8 C7 C9 . . . 86.4(4) no
N1 C8 C7 . . . 86.7(3) no
N1 C8 C16 . . . 115.9(4) no
C7 C8 C16 . . . 119.2(4) no
O2 C9 C7 . . . 136.2(5) no
N1 C9 C7 . . . 92.0(4) no
O2 C9 N1 . . . 131.6(5) no
N1 C10 C11 . . . 120.0(4) no
N1 C10 C15 . . . 121.3(4) no
C11 C10 C15 . . . 118.8(5) no
C10 C11 C12 . . . 120.0(4) no
C11 C12 C13 . . . 120.4(5) no
Cl1 C13 C14 . . . 120.7(4) no
C12 C13 C14 . . . 119.9(5) no
Cl1 C13 C12 . . . 119.4(5) no
C13 C14 C15 . . . 120.2(5) no
C10 C15 C14 . . . 120.6(5) no
C8 C16 C17 . . . 121.7(4) no
C8 C16 C21 . . . 120.8(5) no
C17 C16 C21 . . . 117.5(5) no
O3 C17 C18 . . . 121.5(5) no
C16 C17 C18 . . . 121.4(4) no
O3 C17 C16 . . . 117.1(5) no
C17 C18 C19 . . . 118.1(5) no
C19 C18 C22 . . . 120.9(6) no
C17 C18 C22 . . . 121.0(5) no
C18 C19 C20 . . . 121.5(6) no
C19 C20 C21 . . . 119.0(5) no
C16 C21 C20 . . . 122.3(5) no
N2 C22 C18 . . . 111.9(6) no
N2 C23 C24 . . . 109.4(7) no
O4 C24 C23 . . . 109.9(6) no
O4 C25 C26 . . . 110.7(6) no
N2 C26 C25 . . . 110.2(4) no
C1 C2 H2 . . . 120.00 no
C3 C2 H2 . . . 120.00 no
C2 C3 H3 . . . 120.00 no
C4 C3 H3 . . . 120.00 no
C3 C4 H4 . . . 120.00 no
C5 C4 H4 . . . 120.00 no
C4 C5 H5 . . . 120.00 no
C6 C5 H5 . . . 120.00 no
C1 C6 H6 . . . 120.00 no
C5 C6 H6 . . . 120.00 no
O1 C7 H7 . . . 112.00 no
C8 C7 H7 . . . 112.00 no
C9 C7 H7 . . . 112.00 no
N1 C8 H8 . . . 111.00 no
C7 C8 H8 . . . 111.00 no
C16 C8 H8 . . . 111.00 no
C10 C11 H11 . . . 120.00 no
C12 C11 H11 . . . 120.00 no
C11 C12 H12 . . . 120.00 no
C13 C12 H12 . . . 120.00 no
C13 C14 H14 . . . 120.00 no
C15 C14 H14 . . . 120.00 no
C10 C15 H15 . . . 120.00 no
C14 C15 H15 . . . 120.00 no
C18 C19 H19 . . . 119.00 no
C20 C19 H19 . . . 119.00 no
C19 C20 H20 . . . 121.00 no
C21 C20 H20 . . . 120.00 no
C16 C21 H21 . . . 119.00 no
C20 C21 H21 . . . 119.00 no
N2 C22 H22A . . . 109.00 no
N2 C22 H22B . . . 109.00 no
C18 C22 H22A . . . 109.00 no
C18 C22 H22B . . . 109.00 no
H22A C22 H22B . . . 108.00 no
N2 C23 H23A . . . 110.00 no
N2 C23 H23B . . . 110.00 no
C24 C23 H23A . . . 110.00 no
C24 C23 H23B . . . 110.00 no
H23A C23 H23B . . . 108.00 no
O4 C24 H24A . . . 110.00 no
O4 C24 H24B . . . 110.00 no
C23 C24 H24A . . . 110.00 no
C23 C24 H24B . . . 110.00 no
H24A C24 H24B . . . 108.00 no
O4 C25 H25A . . . 109.00 no
O4 C25 H25B . . . 110.00 no
C26 C25 H25A . . . 110.00 no
C26 C25 H25B . . . 109.00 no
H25A C25 H25B . . . 108.00 no
N2 C26 H26A . . . 110.00 no
N2 C26 H26B . . . 110.00 no
C25 C26 H26A . . . 110.00 no
C25 C26 H26B . . . 109.00 no
H26A C26 H26B . . . 108.00 no

loop_
_geom_bond_atom_site_label_1
_geom_bond_atom_site_label_2
_geom_bond_site_symmetry_1
_geom_bond_site_symmetry_2
_geom_bond_distance
_geom_bond_publ_flag
Cl1 C13 . . 1.736(6) no
O1 C1 . . 1.394(6) no
O1 C7 . . 1.415(7) no
O2 C9 . . 1.222(6) no
O3 C17 . . 1.379(5) no
O4 C24 . . 1.432(10) no
O4 C25 . . 1.432(9) no
O3 H3A . . 0.85(6) no
N1 C9 . . 1.374(6) no
N1 C10 . . 1.397(7) no
N1 C8 . . 1.482(6) no
N2 C22 . . 1.472(8) no
N2 C23 . . 1.473(10) no
N2 C26 . . 1.474(7) no
C1 C2 . . 1.377(7) no
C1 C6 . . 1.356(7) no
C2 C3 . . 1.385(8) no
C3 C4 . . 1.373(10) no
C4 C5 . . 1.377(8) no
C5 C6 . . 1.396(8) no
C7 C9 . . 1.518(7) no
C7 C8 . . 1.553(6) no
C8 C16 . . 1.489(8) no
C10 C15 . . 1.380(7) no
C10 C11 . . 1.404(7) no
C11 C12 . . 1.367(7) no
C12 C13 . . 1.371(7) no
C13 C14 . . 1.379(8) no
C14 C15 . . 1.365(7) no
C16 C17 . . 1.398(8) no
C16 C21 . . 1.394(6) no
C17 C18 . . 1.392(9) no
C18 C22 . . 1.516(9) no
C18 C19 . . 1.398(8) no
C19 C20 . . 1.376(9) no
C20 C21 . . 1.367(9) no
C23 C24 . . 1.504(11) no
C25 C26 . . 1.502(8) no
C2 H2 . . 0.9300 no
C3 H3 . . 0.9300 no
C4 H4 . . 0.9300 no
C5 H5 . . 0.9300 no
C6 H6 . . 0.9300 no
C7 H7 . . 0.9800 no
C8 H8 . . 0.9800 no
C11 H11 . . 0.9300 no
C12 H12 . . 0.9300 no
C14 H14 . . 0.9300 no
C15 H15 . . 0.9300 no
C19 H19 . . 0.9300 no
C20 H20 . . 0.9300 no
C21 H21 . . 0.9300 no
C22 H22A . . 0.9700 no
C22 H22B . . 0.9700 no
C23 H23A . . 0.9700 no
C23 H23B . . 0.9700 no
C24 H24A . . 0.9700 no
C24 H24B . . 0.9700 no
C25 H25A . . 0.9700 no
C25 H25B . . 0.9700 no
C26 H26A . . 0.9700 no
C26 H26B . . 0.9700 no

loop_
_geom_hbond_atom_site_label_D
_geom_hbond_atom_site_label_H
_geom_hbond_atom_site_label_A
_geom_hbond_site_symmetry_A
_geom_hbond_distance_DH
_geom_hbond_distance_HA
_geom_hbond_distance_DA
_geom_hbond_angle_DHA
_geom_hbond_publ_flag
O3 H3A N2 . 0.85(6) 1.87(6) 2.642(8) 150(5) yes
C2 H2 O2 . 0.93 2.50 3.304(6) 144 yes
C15 H15 O2 . 0.93 2.54 3.148(7) 123 yes
C20 H20 Cg5 6_645 0.93 2.88 3.596(5) 134 yes

loop_
_geom_torsion_atom_site_label_1
_geom_torsion_atom_site_label_2
_geom_torsion_atom_site_label_3
_geom_torsion_atom_site_label_4
_geom_torsion_site_symmetry_1
_geom_torsion_site_symmetry_2
_geom_torsion_site_symmetry_3
_geom_torsion_site_symmetry_4
_geom_torsion
_geom_torsion_publ_flag
C7 O1 C1 C2 . . . . 27.8(8) no
C7 O1 C1 C6 . . . . -153.9(5) no
C1 O1 C7 C8 . . . . 173.3(4) no
C1 O1 C7 C9 . . . . -87.5(5) no
C24 O4 C25 C26 . . . . -58.8(8) no
C25 O4 C24 C23 . . . . 60.3(11) no
C10 N1 C8 C7 . . . . 161.0(5) no
C9 N1 C8 C16 . . . . -122.9(4) no
C9 N1 C10 C11 . . . . -178.9(6) no
C10 N1 C9 C7 . . . . -159.8(6) no
C8 N1 C10 C15 . . . . -154.4(5) no
C10 N1 C8 C16 . . . . 40.0(7) no
C8 N1 C9 C7 . . . . 2.0(5) no
C8 N1 C9 O2 . . . . 177.5(7) no
C10 N1 C9 O2 . . . . 15.7(12) no
C9 N1 C10 C15 . . . . 1.9(10) no
C8 N1 C10 C11 . . . . 24.8(9) no
C9 N1 C8 C7 . . . . -1.9(5) no
C23 N2 C26 C25 . . . . -58.2(7) no
C22 N2 C23 C24 . . . . -176.7(6) no
C26 N2 C22 C18 . . . . -68.0(7) no
C26 N2 C23 C24 . . . . 59.6(8) no
C22 N2 C26 C25 . . . . 178.7(6) no
C23 N2 C22 C18 . . . . 171.0(5) no
O1 C1 C6 C5 . . . . -179.8(6) no
C6 C1 C2 C3 . . . . 1.0(9) no
O1 C1 C2 C3 . . . . 179.2(6) no
C2 C1 C6 C5 . . . . -1.5(9) no
C1 C2 C3 C4 . . . . -0.7(10) no
C2 C3 C4 C5 . . . . 0.9(11) no
C3 C4 C5 C6 . . . . -1.3(11) no
C4 C5 C6 C1 . . . . 1.6(10) no
O1 C7 C9 O2 . . . . 69.3(9) no
O1 C7 C8 N1 . . . . 123.1(4) no
C8 C7 C9 O2 . . . . -177.1(8) no
O1 C7 C8 C16 . . . . -118.9(5) no
O1 C7 C9 N1 . . . . -115.5(4) no
C9 C7 C8 C16 . . . . 119.7(5) no
C8 C7 C9 N1 . . . . -1.9(4) no
C9 C7 C8 N1 . . . . 1.7(4) no
C7 C8 C16 C21 . . . . 128.8(5) no
N1 C8 C16 C21 . . . . -129.8(4) no
N1 C8 C16 C17 . . . . 48.2(6) no
C7 C8 C16 C17 . . . . -53.2(6) no
N1 C10 C15 C14 . . . . 178.3(6) no
N1 C10 C11 C12 . . . . -177.9(6) no
C15 C10 C11 C12 . . . . 1.3(9) no
C11 C10 C15 C14 . . . . -1.0(9) no
C10 C11 C12 C13 . . . . 0.4(9) no
C11 C12 C13 Cl1 . . . . -179.4(5) no
C11 C12 C13 C14 . . . . -2.4(10) no
C12 C13 C14 C15 . . . . 2.8(10) no
Cl1 C13 C14 C15 . . . . 179.7(5) no
C13 C14 C15 C10 . . . . -1.1(9) no
C17 C16 C21 C20 . . . . -0.5(7) no
C21 C16 C17 C18 . . . . 3.2(7) no
C8 C16 C17 O3 . . . . 4.2(6) no
C21 C16 C17 O3 . . . . -177.8(4) no
C8 C16 C21 C20 . . . . 177.5(4) no
C8 C16 C17 C18 . . . . -174.9(4) no
C16 C17 C18 C19 . . . . -3.5(7) no
O3 C17 C18 C22 . . . . 0.4(7) no
O3 C17 C18 C19 . . . . 177.6(4) no
C16 C17 C18 C22 . . . . 179.4(5) no
C19 C18 C22 N2 . . . . 146.3(5) no
C17 C18 C22 N2 . . . . -36.7(7) no
C22 C18 C19 C20 . . . . 178.3(5) no
C17 C18 C19 C20 . . . . 1.1(7) no
C18 C19 C20 C21 . . . . 1.4(7) no
C19 C20 C21 C16 . . . . -1.7(7) no
N2 C23 C24 O4 . . . . -61.4(11) no
O4 C25 C26 N2 . . . . 58.4(7) no
